data_7049504
loop_
_publ_author_name
'Unwin, David G.'
'Ghosh, Shishir'
'Ridley, Faith'
'Richmond, Michael G.'
'Holt, Katherine B.'
'Hogarth, Graeme'

_publ_section_title
;
 Models of the iron-only hydrogenase enzyme: structure, electrochemistry
 and catalytic activity of
 Fe<sub>2</sub>(CO)<sub>3</sub>(\m-dithiolate)(\m,\k<sup>1</sup>,\k<sup>2</sup>-triphos).
;
_journal_issue 18
_journal_name_full 'Dalton transactions (Cambridge, England : 2003)'
_journal_page_first 6174
_journal_page_last 6190
_journal_paper_doi 10.1039/c9dt00700h
_journal_volume 48
_journal_year 2019
_chemical_formula_sum 'C46 H44.5 Fe2 N O3.25 P3 S2'
_chemical_formula_weight 932.06
_space_group_IT_number 15
_space_group_name_Hall '-C 2yc'
_space_group_name_H-M_alt 'C 1 2/c 1'
_symmetry_cell_setting monoclinic
_symmetry_space_group_name_Hall '-C 2yc'
_symmetry_space_group_name_H-M 'C 1 2/c 1'
_atom_sites_solution_hydrogens geom
_atom_sites_solution_primary direct
_atom_sites_solution_secondary difmap
_audit_block_doi 10.5517/ccdc.csd.cc21p8vw
_audit_creation_method SHELXL-97
_audit_update_record
;
2019-02-14 deposited with the CCDC.    2019-03-27 downloaded from the CCDC.
;
_cell_angle_alpha 90.00
_cell_angle_beta 97.984(4)
_cell_angle_gamma 90.00
_cell_formula_units_Z 8
_cell_length_a 47.771(9)
_cell_length_b 11.747(2)
_cell_length_c 15.183(3)
_cell_measurement_reflns_used 410
_cell_measurement_temperature 150(2)
_cell_measurement_theta_max 30
_cell_measurement_theta_min 4
_cell_volume 8438(3)
_computing_cell_refinement 'Bruker SAINT'
_computing_data_collection 'Bruker SMART'
_computing_data_reduction 'Bruker SAINT'
_computing_structure_refinement 'SHELXL-97 (Sheldrick, 1997)'
_computing_structure_solution 'SHELXS-97 (Sheldrick, 1990)'
_diffrn_ambient_temperature 150(2)
_diffrn_measured_fraction_theta_full 0.994
_diffrn_measured_fraction_theta_max 0.961
_diffrn_measurement_device_type 'Bruker SMART APEX diffractometer'
_diffrn_measurement_method '\w rotation with narrow frames'
_diffrn_radiation_monochromator graphite
_diffrn_radiation_source 'fine-focus sealed tube'
_diffrn_radiation_type MoK\a
_diffrn_radiation_wavelength 0.71073
_diffrn_reflns_av_R_equivalents 0.0550
_diffrn_reflns_av_sigmaI/netI 0.0607
_diffrn_reflns_limit_h_max 63
_diffrn_reflns_limit_h_min -61
_diffrn_reflns_limit_k_max 15
_diffrn_reflns_limit_k_min -15
_diffrn_reflns_limit_l_max 20
_diffrn_reflns_limit_l_min -20
_diffrn_reflns_number 35672
_diffrn_reflns_theta_full 26.00
_diffrn_reflns_theta_max 28.34
_diffrn_reflns_theta_min 2.45
_exptl_absorpt_coefficient_mu 0.944
_exptl_absorpt_correction_T_max 0.9199
_exptl_absorpt_correction_T_min 0.8792
_exptl_absorpt_correction_type multi-scan
_exptl_crystal_colour red
_exptl_crystal_density_diffrn 1.467
_exptl_crystal_density_method 'not measured'
_exptl_crystal_description block
_exptl_crystal_F_000 3860
_exptl_crystal_size_max 0.14
_exptl_crystal_size_mid 0.13
_exptl_crystal_size_min 0.09
_refine_diff_density_max 0.707
_refine_diff_density_min -0.497
_refine_diff_density_rms 0.095
_refine_ls_extinction_method none
_refine_ls_goodness_of_fit_ref 1.049
_refine_ls_hydrogen_treatment constr
_refine_ls_matrix_type full
_refine_ls_number_parameters 518
_refine_ls_number_reflns 10136
_refine_ls_number_restraints 0
_refine_ls_restrained_S_all 1.049
_refine_ls_R_factor_all 0.0736
_refine_ls_R_factor_gt 0.0500
_refine_ls_shift/su_max 0.001
_refine_ls_shift/su_mean 0.000
_refine_ls_structure_factor_coef Fsqd
_refine_ls_weighting_details 'calc w=1/[\s^2^(Fo^2^)+(0.0609P)^2^+2.3320P] where P=(Fo^2^+2Fc^2^)/3'
_refine_ls_weighting_scheme calc
_refine_ls_wR_factor_gt 0.1107
_refine_ls_wR_factor_ref 0.1203
_reflns_number_gt 7618
_reflns_number_total 10136
_reflns_threshold_expression I>2\s(I)
_cod_data_source_file c9dt00700h2.cif
_cod_data_source_block str0735
_cod_depositor_comments 'Adding full bibliography for 7049504--7049505.cif.'
_cod_original_sg_symbol_H-M C2/c
_cod_original_formula_sum 'C46 H44.50 Fe2 N O3.25 P3 S2'
_cod_database_code 7049504

loop_
_symmetry_equiv_pos_as_xyz
'x, y, z'
'-x, y, -z+1/2'
'x+1/2, y+1/2, z'
'-x+1/2, y+1/2, -z+1/2'
'-x, -y, -z'
'x, -y, z-1/2'
'-x+1/2, -y+1/2, -z'
'x+1/2, -y+1/2, z-1/2'

loop_
_atom_site_label
_atom_site_type_symbol
_atom_site_fract_x
_atom_site_fract_y
_atom_site_fract_z
_atom_site_U_iso_or_equiv
_atom_site_adp_type
_atom_site_occupancy
_atom_site_symmetry_multiplicity
_atom_site_calc_flag
_atom_site_refinement_flags
Fe1 Fe 0.092868(8) 0.18890(3) 0.49035(2) 0.01557(10) Uani 1 1 d .
Fe2 Fe 0.139123(8) 0.28551(3) 0.46162(3) 0.01703(10) Uani 1 1 d .
P1 P 0.056025(15) 0.23383(6) 0.38739(5) 0.01758(15) Uani 1 1 d .
P2 P 0.094368(15) 0.02960(6) 0.41550(5) 0.01703(15) Uani 1 1 d .
P3 P 0.165583(15) 0.16558(6) 0.39719(5) 0.01996(16) Uani 1 1 d .
S1 S 0.104820(14) 0.36803(6) 0.52766(4) 0.01828(15) Uani 1 1 d .
S2 S 0.135642(14) 0.14610(6) 0.56169(4) 0.01764(15) Uani 1 1 d .
N1 N 0.14372(5) 0.3269(2) 0.67774(15) 0.0230(5) Uani 1 1 d .
O1 O 0.05954(5) 0.1263(2) 0.62946(14) 0.0362(5) Uani 1 1 d .
O2 O 0.11626(5) 0.37997(19) 0.28922(14) 0.0332(5) Uani 1 1 d .
O3 O 0.18251(5) 0.45444(19) 0.51976(16) 0.0387(6) Uani 1 1 d .
C1 C 0.07194(6) 0.1497(2) 0.57127(19) 0.0222(6) Uani 1 1 d .
C2 C 0.12483(6) 0.3423(2) 0.35745(19) 0.0220(6) Uani 1 1 d .
C3 C 0.16625(6) 0.3848(3) 0.49867(19) 0.0243(6) Uani 1 1 d .
C4 C 0.05143(6) 0.1217(2) 0.30127(18) 0.0221(6) Uani 1 1 d .
H4A H 0.0313 0.1179 0.2744 0.027 Uiso 1 1 calc R
H4B H 0.0629 0.1402 0.2537 0.027 Uiso 1 1 calc R
C5 C 0.06068(6) 0.0065(2) 0.34296(19) 0.0227(6) Uani 1 1 d .
H5A H 0.0632 -0.0495 0.2960 0.027 Uiso 1 1 calc R
H5B H 0.0462 -0.0228 0.3780 0.027 Uiso 1 1 calc R
C6 C 0.11957(6) 0.0222(2) 0.33465(18) 0.0222(6) Uani 1 1 d .
H6A H 0.1158 -0.0478 0.2986 0.027 Uiso 1 1 calc R
H6B H 0.1164 0.0881 0.2939 0.027 Uiso 1 1 calc R
C7 C 0.15066(6) 0.0219(2) 0.37784(19) 0.0222(6) Uani 1 1 d .
H7A H 0.1620 -0.0205 0.3390 0.027 Uiso 1 1 calc R
H7B H 0.1521 -0.0189 0.4354 0.027 Uiso 1 1 calc R
C8 C 0.11705(7) 0.3812(3) 0.64706(18) 0.0262(7) Uani 1 1 d .
H8A H 0.1187 0.4631 0.6622 0.031 Uiso 1 1 calc R
H8B H 0.1025 0.3484 0.6800 0.031 Uiso 1 1 calc R
C9 C 0.14102(6) 0.2045(2) 0.67418(18) 0.0221(6) Uani 1 1 d .
H9A H 0.1249 0.1819 0.7048 0.027 Uiso 1 1 calc R
H9B H 0.1583 0.1703 0.7072 0.027 Uiso 1 1 calc R
C10 C 0.15443(6) 0.3673(3) 0.76788(19) 0.0269(7) Uani 1 1 d .
H10A H 0.1412 0.3436 0.8092 0.032 Uiso 1 1 calc R
H10B H 0.1551 0.4515 0.7678 0.032 Uiso 1 1 calc R
C11 C 0.18349(6) 0.3212(3) 0.8008(2) 0.0268(7) Uani 1 1 d .
C12 C 0.18846(7) 0.2665(3) 0.8821(2) 0.0360(8) Uani 1 1 d .
H12A H 0.1735 0.2572 0.9166 0.043 Uiso 1 1 calc R
C13 C 0.21497(9) 0.2255(4) 0.9137(2) 0.0499(10) Uani 1 1 d .
H13A H 0.2181 0.1869 0.9692 0.060 Uiso 1 1 calc R
C14 C 0.23697(8) 0.2400(4) 0.8652(3) 0.0521(11) Uani 1 1 d .
H14A H 0.2553 0.2132 0.8880 0.062 Uiso 1 1 calc R
C15 C 0.23245(8) 0.2932(3) 0.7841(3) 0.0457(9) Uani 1 1 d .
H15A H 0.2476 0.3029 0.7503 0.055 Uiso 1 1 calc R
C16 C 0.20568(7) 0.3328(3) 0.7515(2) 0.0365(8) Uani 1 1 d .
H16A H 0.2025 0.3682 0.6947 0.044 Uiso 1 1 calc R
C17 C 0.02234(6) 0.2303(2) 0.43347(18) 0.0204(6) Uani 1 1 d .
C18 C 0.01701(6) 0.3164(3) 0.4921(2) 0.0275(7) Uani 1 1 d .
H18A H 0.0303 0.3764 0.5050 0.033 Uiso 1 1 calc R
C19 C -0.00734(7) 0.3153(3) 0.5317(2) 0.0324(7) Uani 1 1 d .
H19A H -0.0107 0.3742 0.5719 0.039 Uiso 1 1 calc R
C20 C -0.02690(7) 0.2284(3) 0.5129(2) 0.0325(7) Uani 1 1 d .
H20A H -0.0439 0.2290 0.5387 0.039 Uiso 1 1 calc R
C21 C -0.02162(7) 0.1414(3) 0.4569(2) 0.0326(7) Uani 1 1 d .
H21A H -0.0347 0.0807 0.4455 0.039 Uiso 1 1 calc R
C22 C 0.00289(6) 0.1420(3) 0.4167(2) 0.0264(7) Uani 1 1 d .
H22A H 0.0063 0.0819 0.3777 0.032 Uiso 1 1 calc R
C23 C 0.05115(6) 0.3649(2) 0.32049(18) 0.0206(6) Uani 1 1 d .
C24 C 0.05652(6) 0.4709(2) 0.35941(19) 0.0258(6) Uani 1 1 d .
H24A H 0.0630 0.4755 0.4214 0.031 Uiso 1 1 calc R
C25 C 0.05268(6) 0.5699(3) 0.3103(2) 0.0287(7) Uani 1 1 d .
H25A H 0.0566 0.6413 0.3388 0.034 Uiso 1 1 calc R
C26 C 0.04329(7) 0.5662(3) 0.2208(2) 0.0357(8) Uani 1 1 d .
H26A H 0.0405 0.6344 0.1871 0.043 Uiso 1 1 calc R
C27 C 0.03789(9) 0.4615(3) 0.1805(2) 0.0511(11) Uani 1 1 d .
H27A H 0.0315 0.4577 0.1185 0.061 Uiso 1 1 calc R
C28 C 0.04169(8) 0.3620(3) 0.2296(2) 0.0405(9) Uani 1 1 d .
H28A H 0.0378 0.2908 0.2008 0.049 Uiso 1 1 calc R
C29 C 0.09996(6) -0.1073(2) 0.47225(18) 0.0192(6) Uani 1 1 d .
C30 C 0.09848(6) -0.1150(2) 0.56323(19) 0.0245(6) Uani 1 1 d .
H30A H 0.0961 -0.0479 0.5964 0.029 Uiso 1 1 calc R
C31 C 0.10041(8) -0.2196(3) 0.6055(2) 0.0354(8) Uani 1 1 d .
H31A H 0.0990 -0.2241 0.6672 0.042 Uiso 1 1 calc R
C32 C 0.10444(8) -0.3172(3) 0.5585(2) 0.0389(8) Uani 1 1 d .
H32A H 0.1056 -0.3889 0.5877 0.047 Uiso 1 1 calc R
C33 C 0.10672(7) -0.3111(2) 0.4697(2) 0.0307(7) Uani 1 1 d .
H33A H 0.1101 -0.3782 0.4379 0.037 Uiso 1 1 calc R
C34 C 0.10409(6) -0.2071(2) 0.4260(2) 0.0268(7) Uani 1 1 d .
H34A H 0.1051 -0.2038 0.3640 0.032 Uiso 1 1 calc R
C35 C 0.20089(6) 0.1296(2) 0.4542(2) 0.0248(6) Uani 1 1 d .
C36 C 0.20770(7) 0.1417(4) 0.5451(2) 0.0444(9) Uani 1 1 d .
H36A H 0.1945 0.1760 0.5783 0.053 Uiso 1 1 calc R
C37 C 0.23354(8) 0.1043(4) 0.5885(3) 0.0549(11) Uani 1 1 d .
H37A H 0.2376 0.1108 0.6514 0.066 Uiso 1 1 calc R
C38 C 0.25308(7) 0.0584(3) 0.5413(3) 0.0460(9) Uani 1 1 d .
H38A H 0.2707 0.0318 0.5712 0.055 Uiso 1 1 calc R
C39 C 0.24717(7) 0.0507(4) 0.4500(3) 0.0482(10) Uani 1 1 d .
H39A H 0.2611 0.0227 0.4165 0.058 Uiso 1 1 calc R
C40 C 0.22114(7) 0.0836(3) 0.4077(2) 0.0417(9) Uani 1 1 d .
H40A H 0.2169 0.0746 0.3451 0.050 Uiso 1 1 calc R
C41 C 0.17341(6) 0.2084(2) 0.28781(19) 0.0227(6) Uani 1 1 d .
C42 C 0.16830(7) 0.1419(3) 0.2117(2) 0.0352(8) Uani 1 1 d .
H42A H 0.1608 0.0675 0.2153 0.042 Uiso 1 1 calc R
C43 C 0.17407(8) 0.1832(3) 0.1304(2) 0.0417(9) Uani 1 1 d .
H43A H 0.1702 0.1372 0.0787 0.050 Uiso 1 1 calc R
C44 C 0.18527(7) 0.2899(3) 0.1244(2) 0.0370(8) Uani 1 1 d .
H44A H 0.1892 0.3177 0.0687 0.044 Uiso 1 1 calc R
C45 C 0.19067(8) 0.3559(3) 0.1988(2) 0.0388(8) Uani 1 1 d .
H45A H 0.1986 0.4297 0.1948 0.047 Uiso 1 1 calc R
C46 C 0.18475(7) 0.3165(3) 0.2799(2) 0.0327(7) Uani 1 1 d .
H46A H 0.1885 0.3637 0.3309 0.039 Uiso 1 1 calc R
O4 O -0.0025(12) -0.126(2) 0.270(3) 0.224(14) Uiso 0.25 1 d P

loop_
_atom_site_aniso_label
_atom_site_aniso_U_11
_atom_site_aniso_U_22
_atom_site_aniso_U_33
_atom_site_aniso_U_23
_atom_site_aniso_U_13
_atom_site_aniso_U_12
Fe1 0.0178(2) 0.01426(19) 0.01475(19) -0.00009(14) 0.00249(15) -0.00046(14)
Fe2 0.0197(2) 0.0156(2) 0.0160(2) 0.00018(15) 0.00310(15) -0.00198(15)
P1 0.0194(4) 0.0175(4) 0.0156(3) 0.0001(3) 0.0017(3) -0.0006(3)
P2 0.0203(4) 0.0138(3) 0.0172(3) -0.0008(3) 0.0034(3) -0.0013(3)
P3 0.0212(4) 0.0198(4) 0.0198(4) -0.0014(3) 0.0064(3) -0.0017(3)
S1 0.0226(4) 0.0149(3) 0.0168(3) -0.0003(2) 0.0007(3) 0.0011(3)
S2 0.0199(3) 0.0154(3) 0.0173(3) 0.0001(2) 0.0013(3) -0.0003(2)
N1 0.0318(14) 0.0190(12) 0.0167(12) -0.0012(9) -0.0021(10) 0.0013(10)
O1 0.0387(13) 0.0433(14) 0.0298(12) 0.0099(10) 0.0160(10) 0.0019(11)
O2 0.0347(13) 0.0436(14) 0.0218(11) 0.0085(10) 0.0056(10) 0.0041(10)
O3 0.0333(13) 0.0355(13) 0.0485(15) -0.0139(11) 0.0095(11) -0.0151(11)
C1 0.0226(15) 0.0214(15) 0.0222(15) -0.0003(11) 0.0024(12) 0.0033(11)
C2 0.0214(15) 0.0217(15) 0.0240(15) 0.0010(12) 0.0070(12) -0.0017(11)
C3 0.0255(16) 0.0244(16) 0.0238(15) -0.0029(12) 0.0059(12) 0.0007(12)
C4 0.0259(15) 0.0236(15) 0.0157(14) -0.0017(11) -0.0011(11) 0.0002(12)
C5 0.0251(15) 0.0185(14) 0.0227(15) -0.0034(11) -0.0025(12) -0.0009(11)
C6 0.0281(16) 0.0210(14) 0.0187(14) -0.0039(11) 0.0073(12) -0.0039(12)
C7 0.0258(15) 0.0181(14) 0.0242(15) -0.0007(11) 0.0091(12) 0.0011(11)
C8 0.0364(17) 0.0250(16) 0.0158(14) -0.0059(11) -0.0012(12) 0.0060(13)
C9 0.0309(16) 0.0206(14) 0.0139(13) 0.0018(11) 0.0003(11) -0.0013(12)
C10 0.0291(17) 0.0302(17) 0.0210(15) -0.0041(12) 0.0018(12) 0.0022(13)
C11 0.0259(16) 0.0266(16) 0.0266(16) -0.0070(13) -0.0009(13) -0.0028(12)
C12 0.0361(19) 0.048(2) 0.0227(17) -0.0055(15) -0.0003(14) 0.0032(16)
C13 0.053(2) 0.066(3) 0.0280(19) 0.0001(18) -0.0055(17) 0.016(2)
C14 0.032(2) 0.077(3) 0.044(2) -0.009(2) -0.0075(18) 0.0101(19)
C15 0.030(2) 0.056(2) 0.052(2) -0.0065(19) 0.0103(17) -0.0017(17)
C16 0.0371(19) 0.0379(19) 0.0342(19) 0.0007(15) 0.0042(15) -0.0018(15)
C17 0.0180(14) 0.0243(15) 0.0178(14) 0.0049(11) -0.0012(11) -0.0001(11)
C18 0.0225(16) 0.0323(17) 0.0286(16) -0.0037(13) 0.0063(13) -0.0033(13)
C19 0.0293(17) 0.0385(19) 0.0303(17) -0.0038(14) 0.0076(14) 0.0003(14)
C20 0.0218(16) 0.042(2) 0.0349(18) 0.0031(15) 0.0097(13) -0.0022(14)
C21 0.0253(17) 0.0314(18) 0.0415(19) 0.0032(14) 0.0064(14) -0.0075(13)
C22 0.0241(16) 0.0272(16) 0.0273(16) -0.0030(12) 0.0013(13) -0.0029(12)
C23 0.0186(14) 0.0223(14) 0.0211(14) 0.0033(11) 0.0040(11) 0.0008(11)
C24 0.0272(16) 0.0271(16) 0.0216(15) 0.0016(12) -0.0018(12) 0.0013(12)
C25 0.0304(17) 0.0216(15) 0.0327(17) 0.0008(13) -0.0003(13) 0.0005(13)
C26 0.046(2) 0.0279(17) 0.0306(18) 0.0122(14) -0.0047(15) -0.0016(15)
C27 0.090(3) 0.031(2) 0.0250(18) 0.0092(15) -0.0165(19) -0.0075(19)
C28 0.065(2) 0.0251(17) 0.0265(17) 0.0016(14) -0.0106(16) -0.0068(16)
C29 0.0185(14) 0.0150(13) 0.0242(15) 0.0019(11) 0.0030(11) -0.0028(10)
C30 0.0315(17) 0.0185(14) 0.0233(15) -0.0010(11) 0.0027(12) -0.0020(12)
C31 0.052(2) 0.0275(17) 0.0257(17) 0.0030(13) 0.0007(15) -0.0032(15)
C32 0.058(2) 0.0180(16) 0.039(2) 0.0078(14) 0.0000(17) -0.0014(15)
C33 0.0400(19) 0.0149(15) 0.0375(18) -0.0029(13) 0.0070(15) 0.0011(13)
C34 0.0310(17) 0.0220(15) 0.0282(16) -0.0041(12) 0.0068(13) -0.0023(12)
C35 0.0215(15) 0.0243(15) 0.0290(16) -0.0005(12) 0.0052(12) -0.0011(12)
C36 0.0260(18) 0.072(3) 0.035(2) -0.0116(18) 0.0024(15) 0.0120(17)
C37 0.035(2) 0.091(3) 0.036(2) -0.010(2) -0.0044(17) 0.017(2)
C38 0.0212(17) 0.058(2) 0.057(2) -0.0069(19) -0.0017(16) 0.0053(16)
C39 0.0220(18) 0.072(3) 0.052(2) -0.010(2) 0.0097(16) 0.0048(17)
C40 0.0309(19) 0.056(2) 0.039(2) -0.0044(17) 0.0090(15) 0.0052(17)
C41 0.0222(15) 0.0258(15) 0.0218(15) 0.0018(12) 0.0089(12) -0.0011(12)
C42 0.042(2) 0.0372(19) 0.0289(17) -0.0061(14) 0.0130(15) -0.0122(15)
C43 0.047(2) 0.056(2) 0.0238(17) -0.0091(16) 0.0108(15) -0.0124(18)
C44 0.0371(19) 0.050(2) 0.0267(17) 0.0095(15) 0.0125(15) 0.0009(16)
C45 0.055(2) 0.0270(17) 0.039(2) 0.0039(15) 0.0231(17) -0.0044(16)
C46 0.046(2) 0.0271(17) 0.0280(17) -0.0037(13) 0.0154(15) -0.0052(14)

loop_
_atom_type_symbol
_atom_type_description
_atom_type_scat_dispersion_real
_atom_type_scat_dispersion_imag
_atom_type_scat_source
C C 0.0033 0.0016 'International Tables Vol C Tables 4.2.6.8 and 6.1.1.4'
H H 0.0000 0.0000 'International Tables Vol C Tables 4.2.6.8 and 6.1.1.4'
N N 0.0061 0.0033 'International Tables Vol C Tables 4.2.6.8 and 6.1.1.4'
O O 0.0106 0.0060 'International Tables Vol C Tables 4.2.6.8 and 6.1.1.4'
P P 0.1023 0.0942 'International Tables Vol C Tables 4.2.6.8 and 6.1.1.4'
S S 0.1246 0.1234 'International Tables Vol C Tables 4.2.6.8 and 6.1.1.4'
Fe Fe 0.3463 0.8444 'International Tables Vol C Tables 4.2.6.8 and 6.1.1.4'

loop_
_geom_angle_atom_site_label_1
_geom_angle_atom_site_label_2
_geom_angle_atom_site_label_3
_geom_angle
C1 Fe1 P2 101.67(10)
C1 Fe1 S1 102.74(10)
P2 Fe1 S1 155.37(3)
C1 Fe1 S2 100.00(10)
P2 Fe1 S2 88.03(3)
S1 Fe1 S2 84.53(3)
C1 Fe1 P1 94.68(10)
P2 Fe1 P1 85.35(3)
S1 Fe1 P1 95.91(3)
S2 Fe1 P1 164.85(3)
C1 Fe1 Fe2 145.32(10)
P2 Fe1 Fe2 101.39(3)
S1 Fe1 Fe2 55.41(2)
S2 Fe1 Fe2 55.42(2)
P1 Fe1 Fe2 112.71(3)
C2 Fe2 C3 102.13(13)
C2 Fe2 P3 91.04(9)
C3 Fe2 P3 96.99(10)
C2 Fe2 S1 91.22(9)
C3 Fe2 S1 96.91(9)
P3 Fe2 S1 165.11(3)
C2 Fe2 S2 145.37(9)
C3 Fe2 S2 112.47(10)
P3 Fe2 S2 86.30(3)
S1 Fe2 S2 83.49(3)
C2 Fe2 Fe1 94.83(9)
C3 Fe2 Fe1 147.31(9)
P3 Fe2 Fe1 110.56(3)
S1 Fe2 Fe1 54.58(2)
S2 Fe2 Fe1 54.59(2)
C23 P1 C17 100.25(12)
C23 P1 C4 102.25(13)
C17 P1 C4 103.21(13)
C23 P1 Fe1 127.35(9)
C17 P1 Fe1 111.80(9)
C4 P1 Fe1 109.23(9)
C29 P2 C6 101.95(13)
C29 P2 C5 102.19(13)
C6 P2 C5 101.13(13)
C29 P2 Fe1 121.30(9)
C6 P2 Fe1 117.24(9)
C5 P2 Fe1 110.29(9)
C41 P3 C35 101.64(13)
C41 P3 C7 103.40(13)
C35 P3 C7 100.06(13)
C41 P3 Fe2 115.45(10)
C35 P3 Fe2 118.87(10)
C7 P3 Fe2 115.01(9)
C8 S1 Fe1 111.46(10)
C8 S1 Fe2 108.95(10)
Fe1 S1 Fe2 70.01(2)
C9 S2 Fe1 111.69(10)
C9 S2 Fe2 110.09(9)
Fe1 S2 Fe2 69.99(2)
C8 N1 C9 111.0(2)
C8 N1 C10 109.6(2)
C9 N1 C10 111.9(2)
O1 C1 Fe1 175.3(3)
O2 C2 Fe2 178.1(3)
O3 C3 Fe2 175.2(3)
C5 C4 P1 109.76(18)
C4 C5 P2 107.17(19)
C7 C6 P2 113.51(19)
C6 C7 P3 113.30(19)
N1 C8 S1 115.32(19)
N1 C9 S2 114.16(19)
N1 C10 C11 112.2(2)
C12 C11 C16 118.6(3)
C12 C11 C10 119.9(3)
C16 C11 C10 121.5(3)
C13 C12 C11 120.6(3)
C14 C13 C12 120.3(4)
C15 C14 C13 120.0(4)
C14 C15 C16 119.7(4)
C15 C16 C11 120.8(3)
C22 C17 C18 118.7(3)
C22 C17 P1 122.9(2)
C18 C17 P1 118.2(2)
C19 C18 C17 120.8(3)
C18 C19 C20 120.0(3)
C21 C20 C19 119.9(3)
C20 C21 C22 120.3(3)
C17 C22 C21 120.2(3)
C24 C23 C28 117.4(3)
C24 C23 P1 120.9(2)
C28 C23 P1 121.7(2)
C25 C24 C23 121.6(3)
C26 C25 C24 120.6(3)
C25 C26 C27 118.8(3)
C26 C27 C28 120.7(3)
C27 C28 C23 120.8(3)
C34 C29 C30 118.3(3)
C34 C29 P2 121.6(2)
C30 C29 P2 120.0(2)
C31 C30 C29 120.5(3)
C32 C31 C30 120.2(3)
C33 C32 C31 120.2(3)
C32 C33 C34 120.2(3)
C33 C34 C29 120.6(3)
C36 C35 C40 117.7(3)
C36 C35 P3 121.4(2)
C40 C35 P3 120.7(2)
C35 C36 C37 120.9(3)
C38 C37 C36 120.2(4)
C37 C38 C39 119.6(3)
C40 C39 C38 119.9(3)
C39 C40 C35 121.5(3)
C42 C41 C46 117.8(3)
C42 C41 P3 124.6(2)
C46 C41 P3 117.5(2)
C41 C42 C43 120.6(3)
C44 C43 C42 120.4(3)
C45 C44 C43 119.7(3)
C44 C45 C46 120.5(3)
C45 C46 C41 120.9(3)

loop_
_geom_bond_atom_site_label_1
_geom_bond_atom_site_label_2
_geom_bond_distance
_geom_bond_site_symmetry_2
Fe1 C1 1.750(3) .
Fe1 P2 2.1957(8) .
Fe1 S1 2.2328(8) .
Fe1 S2 2.2331(8) .
Fe1 P1 2.2485(9) .
Fe1 Fe2 2.5746(7) .
Fe2 C2 1.764(3) .
Fe2 C3 1.775(3) .
Fe2 P3 2.2098(8) .
Fe2 S1 2.2554(8) .
Fe2 S2 2.2558(8) .
P1 C23 1.841(3) .
P1 C17 1.842(3) .
P1 C4 1.847(3) .
P2 C29 1.827(3) .
P2 C6 1.837(3) .
P2 C5 1.839(3) .
P3 C41 1.823(3) .
P3 C35 1.835(3) .
P3 C7 1.840(3) .
S1 C8 1.832(3) .
S2 C9 1.825(3) .
N1 C8 1.443(4) .
N1 C9 1.445(4) .
N1 C10 1.471(4) .
O1 C1 1.163(3) .
O2 C2 1.148(3) .
O3 C3 1.143(3) .
C4 C5 1.533(4) .
C6 C7 1.538(4) .
C10 C11 1.509(4) .
C11 C12 1.383(4) .
C11 C16 1.387(4) .
C12 C13 1.377(5) .
C13 C14 1.375(6) .
C14 C15 1.372(6) .
C15 C16 1.386(5) .
C17 C22 1.393(4) .
C17 C18 1.394(4) .
C18 C19 1.382(4) .
C19 C20 1.387(4) .
C20 C21 1.376(5) .
C21 C22 1.393(4) .
C23 C24 1.387(4) .
C23 C28 1.392(4) .
C24 C25 1.379(4) .
C25 C26 1.371(4) .
C26 C27 1.382(5) .
C27 C28 1.384(4) .
C29 C34 1.394(4) .
C29 C30 1.396(4) .
C30 C31 1.383(4) .
C31 C32 1.379(5) .
C32 C33 1.369(5) .
C33 C34 1.388(4) .
C35 C36 1.380(4) .
C35 C40 1.384(4) .
C36 C37 1.388(5) .
C37 C38 1.365(5) .
C38 C39 1.379(5) .
C39 C40 1.374(5) .
C41 C42 1.388(4) .
C41 C46 1.392(4) .
C42 C43 1.389(4) .
C43 C44 1.371(5) .
C44 C45 1.365(5) .
C45 C46 1.381(4) .
O4 O4 0.67(9) 2

loop_
_geom_torsion_atom_site_label_1
_geom_torsion_atom_site_label_2
_geom_torsion_atom_site_label_3
_geom_torsion_atom_site_label_4
_geom_torsion
C1 Fe1 Fe2 C2 -146.35(19)
P2 Fe1 Fe2 C2 82.83(10)
S1 Fe1 Fe2 C2 -88.07(10)
S2 Fe1 Fe2 C2 162.38(10)
P1 Fe1 Fe2 C2 -6.86(10)
C1 Fe1 Fe2 C3 -24.9(2)
P2 Fe1 Fe2 C3 -155.68(18)
S1 Fe1 Fe2 C3 33.42(18)
S2 Fe1 Fe2 C3 -76.14(18)
P1 Fe1 Fe2 C3 114.62(18)
C1 Fe1 Fe2 P3 120.72(16)
P2 Fe1 Fe2 P3 -10.10(3)
S1 Fe1 Fe2 P3 179.00(3)
S2 Fe1 Fe2 P3 69.44(3)
P1 Fe1 Fe2 P3 -99.80(4)
C1 Fe1 Fe2 S1 -58.28(16)
P2 Fe1 Fe2 S1 170.90(3)
S2 Fe1 Fe2 S1 -109.56(3)
P1 Fe1 Fe2 S1 81.20(3)
C1 Fe1 Fe2 S2 51.28(16)
P2 Fe1 Fe2 S2 -79.54(3)
S1 Fe1 Fe2 S2 109.56(3)
P1 Fe1 Fe2 S2 -169.24(3)
C1 Fe1 P1 C23 130.71(15)
P2 Fe1 P1 C23 -127.93(12)
S1 Fe1 P1 C23 27.36(12)
S2 Fe1 P1 C23 -63.54(18)
Fe2 Fe1 P1 C23 -27.52(12)
C1 Fe1 P1 C17 7.60(14)
P2 Fe1 P1 C17 108.95(10)
S1 Fe1 P1 C17 -95.76(10)
S2 Fe1 P1 C17 173.34(14)
Fe2 Fe1 P1 C17 -150.63(10)
C1 Fe1 P1 C4 -106.00(14)
P2 Fe1 P1 C4 -4.64(10)
S1 Fe1 P1 C4 150.65(10)
S2 Fe1 P1 C4 59.75(16)
Fe2 Fe1 P1 C4 95.77(10)
C1 Fe1 P2 C29 -43.46(14)
S1 Fe1 P2 C29 128.66(12)
S2 Fe1 P2 C29 56.35(11)
P1 Fe1 P2 C29 -137.29(11)
Fe2 Fe1 P2 C29 110.45(10)
C1 Fe1 P2 C6 -169.30(14)
S1 Fe1 P2 C6 2.82(14)
S2 Fe1 P2 C6 -69.49(11)
P1 Fe1 P2 C6 96.87(11)
Fe2 Fe1 P2 C6 -15.38(11)
C1 Fe1 P2 C5 75.76(14)
S1 Fe1 P2 C5 -112.12(12)
S2 Fe1 P2 C5 175.56(10)
P1 Fe1 P2 C5 -18.07(10)
Fe2 Fe1 P2 C5 -130.33(10)
C2 Fe2 P3 C41 23.81(14)
C3 Fe2 P3 C41 -78.55(14)
S1 Fe2 P3 C41 122.54(15)
S2 Fe2 P3 C41 169.25(11)
Fe1 Fe2 P3 C41 119.36(11)
C2 Fe2 P3 C35 144.97(14)
C3 Fe2 P3 C35 42.61(15)
S1 Fe2 P3 C35 -116.30(16)
S2 Fe2 P3 C35 -69.60(11)
Fe1 Fe2 P3 C35 -119.48(11)
C2 Fe2 P3 C7 -96.53(14)
C3 Fe2 P3 C7 161.11(14)
S1 Fe2 P3 C7 2.20(18)
S2 Fe2 P3 C7 48.90(11)
Fe1 Fe2 P3 C7 -0.98(11)
C1 Fe1 S1 C8 47.05(14)
P2 Fe1 S1 C8 -125.04(13)
S2 Fe1 S1 C8 -52.00(11)
P1 Fe1 S1 C8 143.22(11)
Fe2 Fe1 S1 C8 -103.20(11)
C1 Fe1 S1 Fe2 150.25(10)
P2 Fe1 S1 Fe2 -21.84(8)
S2 Fe1 S1 Fe2 51.20(3)
P1 Fe1 S1 Fe2 -113.58(3)
C2 Fe2 S1 C8 -158.28(14)
C3 Fe2 S1 C8 -55.90(15)
P3 Fe2 S1 C8 103.02(16)
S2 Fe2 S1 C8 56.04(11)
Fe1 Fe2 S1 C8 106.66(11)
C2 Fe2 S1 Fe1 95.06(9)
C3 Fe2 S1 Fe1 -162.56(10)
P3 Fe2 S1 Fe1 -3.65(13)
S2 Fe2 S1 Fe1 -50.62(2)
C1 Fe1 S2 C9 -48.81(14)
P2 Fe1 S2 C9 -150.31(10)
S1 Fe1 S2 C9 53.20(10)
P1 Fe1 S2 C9 145.63(14)
Fe2 Fe1 S2 C9 104.40(10)
C1 Fe1 S2 Fe2 -153.20(10)
P2 Fe1 S2 Fe2 105.29(3)
S1 Fe1 S2 Fe2 -51.19(3)
P1 Fe1 S2 Fe2 41.23(12)
C2 Fe2 S2 C9 -138.66(19)
C3 Fe2 S2 C9 38.83(15)
P3 Fe2 S2 C9 134.87(11)
S1 Fe2 S2 C9 -55.98(11)
Fe1 Fe2 S2 C9 -106.60(11)
C2 Fe2 S2 Fe1 -32.06(17)
C3 Fe2 S2 Fe1 145.43(10)
P3 Fe2 S2 Fe1 -118.53(3)
S1 Fe2 S2 Fe1 50.62(3)
P2 Fe1 C1 O1 125(3)
S1 Fe1 C1 O1 -52(3)
S2 Fe1 C1 O1 35(3)
P1 Fe1 C1 O1 -149(3)
Fe2 Fe1 C1 O1 -6(3)
C3 Fe2 C2 O2 40(8)
P3 Fe2 C2 O2 -57(8)
S1 Fe2 C2 O2 138(8)
S2 Fe2 C2 O2 -142(8)
Fe1 Fe2 C2 O2 -168(8)
C2 Fe2 C3 O3 36(3)
P3 Fe2 C3 O3 128(3)
S1 Fe2 C3 O3 -57(3)
S2 Fe2 C3 O3 -143(3)
Fe1 Fe2 C3 O3 -84(3)
C23 P1 C4 C5 168.5(2)
C17 P1 C4 C5 -87.7(2)
Fe1 P1 C4 C5 31.4(2)
P1 C4 C5 P2 -44.9(2)
C29 P2 C5 C4 171.95(19)
C6 P2 C5 C4 -83.1(2)
Fe1 P2 C5 C4 41.7(2)
C29 P2 C6 C7 -66.7(2)
C5 P2 C6 C7 -171.8(2)
Fe1 P2 C6 C7 68.2(2)
P2 C6 C7 P3 -87.8(2)
C41 P3 C7 C6 -78.9(2)
C35 P3 C7 C6 176.5(2)
Fe2 P3 C7 C6 47.9(2)
C9 N1 C8 S1 -70.0(3)
C10 N1 C8 S1 165.9(2)
Fe1 S1 C8 N1 68.5(2)
Fe2 S1 C8 N1 -6.8(2)
C8 N1 C9 S2 70.4(3)
C10 N1 C9 S2 -166.8(2)
Fe1 S2 C9 N1 -70.3(2)
Fe2 S2 C9 N1 5.5(2)
C8 N1 C10 C11 -175.1(2)
C9 N1 C10 C11 61.3(3)
N1 C10 C11 C12 -127.3(3)
N1 C10 C11 C16 53.0(4)
C16 C11 C12 C13 0.6(5)
C10 C11 C12 C13 -179.1(3)
C11 C12 C13 C14 1.0(6)
C12 C13 C14 C15 -1.6(6)
C13 C14 C15 C16 0.4(6)
C14 C15 C16 C11 1.3(6)
C12 C11 C16 C15 -1.8(5)
C10 C11 C16 C15 177.9(3)
C23 P1 C17 C22 118.6(2)
C4 P1 C17 C22 13.3(3)
Fe1 P1 C17 C22 -104.0(2)
C23 P1 C17 C18 -65.6(2)
C4 P1 C17 C18 -170.9(2)
Fe1 P1 C17 C18 71.9(2)
C22 C17 C18 C19 -1.1(4)
P1 C17 C18 C19 -177.2(2)
C17 C18 C19 C20 -0.4(5)
C18 C19 C20 C21 2.0(5)
C19 C20 C21 C22 -2.0(5)
C18 C17 C22 C21 1.1(4)
P1 C17 C22 C21 177.0(2)
C20 C21 C22 C17 0.4(5)
C17 P1 C23 C24 82.3(3)
C4 P1 C23 C24 -171.6(2)
Fe1 P1 C23 C24 -45.5(3)
C17 P1 C23 C28 -97.0(3)
C4 P1 C23 C28 9.1(3)
Fe1 P1 C23 C28 135.2(2)
C28 C23 C24 C25 0.0(5)
P1 C23 C24 C25 -179.3(2)
C23 C24 C25 C26 0.1(5)
C24 C25 C26 C27 -0.4(5)
C25 C26 C27 C28 0.4(6)
C26 C27 C28 C23 -0.3(6)
C24 C23 C28 C27 0.0(5)
P1 C23 C28 C27 179.4(3)
C6 P2 C29 C34 -40.2(3)
C5 P2 C29 C34 64.2(3)
Fe1 P2 C29 C34 -172.7(2)
C6 P2 C29 C30 143.7(2)
C5 P2 C29 C30 -112.0(2)
Fe1 P2 C29 C30 11.1(3)
C34 C29 C30 C31 -1.5(4)
P2 C29 C30 C31 174.8(2)
C29 C30 C31 C32 1.4(5)
C30 C31 C32 C33 0.4(6)
C31 C32 C33 C34 -2.1(5)
C32 C33 C34 C29 1.9(5)
C30 C29 C34 C33 -0.2(4)
P2 C29 C34 C33 -176.4(2)
C41 P3 C35 C36 150.5(3)
C7 P3 C35 C36 -103.4(3)
Fe2 P3 C35 C36 22.6(3)
C41 P3 C35 C40 -33.0(3)
C7 P3 C35 C40 73.1(3)
Fe2 P3 C35 C40 -160.9(2)
C40 C35 C36 C37 -2.7(6)
P3 C35 C36 C37 173.9(3)
C35 C36 C37 C38 2.2(7)
C36 C37 C38 C39 0.9(7)
C37 C38 C39 C40 -3.5(6)
C38 C39 C40 C35 3.0(6)
C36 C35 C40 C39 0.1(6)
P3 C35 C40 C39 -176.6(3)
C35 P3 C41 C42 103.8(3)
C7 P3 C41 C42 0.4(3)
Fe2 P3 C41 C42 -126.1(3)
C35 P3 C41 C46 -77.7(3)
C7 P3 C41 C46 178.9(2)
Fe2 P3 C41 C46 52.4(3)
C46 C41 C42 C43 -0.7(5)
P3 C41 C42 C43 177.8(3)
C41 C42 C43 C44 0.8(6)
C42 C43 C44 C45 -0.2(6)
C43 C44 C45 C46 -0.5(6)
C44 C45 C46 C41 0.6(6)
C42 C41 C46 C45 0.0(5)
P3 C41 C46 C45 -178.6(3)
